data_7204520
loop_
_publ_author_name
'Liu, Yan-Hsiu'
'Cheng, Yi-Ching'
'Tung, Yung-Liang'
'Chi, Yun'
'Chen, Yao-Lun'
'Liu, Chao-Shiuan'
'Peng, Shie-Ming'
'Lee, Gene-Hsiang'

_publ_section_title
;
 Synthesis and characterization of fluorinated \b-ketoiminate and
 imino-alcoholate Pd complexes: precursors for palladium chemical
 vapor deposition
;
_journal_issue 1
_journal_name_full 'Journal of Materials Chemistry'
_journal_page_first 135
_journal_page_last 142
_journal_paper_doi 10.1039/b208535f
_journal_volume 13
_journal_year 2003
_chemical_formula_sum 'C16 H16 F12 N2 O4 Pd'
_chemical_formula_weight 634.71
_space_group_IT_number 2
_symmetry_cell_setting triclinic
_symmetry_space_group_name_Hall '-P 1'
_symmetry_space_group_name_H-M 'P -1'
_atom_sites_solution_hydrogens geom
_atom_sites_solution_primary direct
_atom_sites_solution_secondary difmap
_audit_creation_method SHELXL-97
_cell_angle_alpha 74.0139(9)
_cell_angle_beta 86.8875(10)
_cell_angle_gamma 81.3120(10)
_cell_formula_units_Z 2
_cell_length_a 8.7507(2)
_cell_length_b 9.4424(2)
_cell_length_c 13.7058(2)
_cell_measurement_reflns_used all
_cell_measurement_temperature 150(1)
_cell_measurement_theta_max 27.50
_cell_measurement_theta_min 2.27
_cell_volume 1076.09(4)
_computing_cell_refinement DENZO-SMN
_computing_data_collection 'NONIUS COLLECT'
_computing_data_reduction DENZO-SMN
_computing_molecular_graphics SHELXTL
_computing_publication_material SHELXTL
_computing_structure_refinement 'SHELXL-97 (Sheldrick, 1997)'
_computing_structure_solution 'SHELXS-97 (Sheldrick, 1990)'
_diffrn_ambient_temperature 150(1)
_diffrn_measured_fraction_theta_full 1.000
_diffrn_measured_fraction_theta_max 1.000
_diffrn_measurement_device_type 'NONIUS KappaCCD'
_diffrn_measurement_method 'phi and omega scans'
_diffrn_radiation_monochromator graphite
_diffrn_radiation_source 'fine-focus sealed tube'
_diffrn_radiation_type MoK\a
_diffrn_radiation_wavelength 0.71073
_diffrn_reflns_av_R_equivalents 0.0498
_diffrn_reflns_av_sigmaI/netI 0.0362
_diffrn_reflns_limit_h_max 11
_diffrn_reflns_limit_h_min -10
_diffrn_reflns_limit_k_max 12
_diffrn_reflns_limit_k_min -12
_diffrn_reflns_limit_l_max 17
_diffrn_reflns_limit_l_min -17
_diffrn_reflns_number 26095
_diffrn_reflns_theta_full 27.50
_diffrn_reflns_theta_max 27.50
_diffrn_reflns_theta_min 2.27
_diffrn_standards_decay_% 0
_exptl_absorpt_coefficient_mu 0.993
_exptl_absorpt_correction_T_max 0.906
_exptl_absorpt_correction_T_min 0.833
_exptl_absorpt_correction_type multi-scan
_exptl_crystal_colour yellow
_exptl_crystal_density_diffrn 1.959
_exptl_crystal_density_meas ?
_exptl_crystal_density_method 'not measured'
_exptl_crystal_description plate
_exptl_crystal_F_000 624
_exptl_crystal_size_max 0.30
_exptl_crystal_size_mid 0.25
_exptl_crystal_size_min 0.10
_refine_diff_density_max 1.115
_refine_diff_density_min -1.103
_refine_diff_density_rms 0.204
_refine_ls_extinction_coef 0.0177(13)
_refine_ls_extinction_expression Fc^*^=kFc[1+0.001xFc^2^\l^3^/sin(2\q)]^-1/4^
_refine_ls_extinction_method SHELXL
_refine_ls_goodness_of_fit_ref 1.087
_refine_ls_hydrogen_treatment mixed
_refine_ls_matrix_type full
_refine_ls_number_parameters 344
_refine_ls_number_reflns 4952
_refine_ls_number_restraints 0
_refine_ls_restrained_S_all 1.087
_refine_ls_R_factor_all 0.0428
_refine_ls_R_factor_gt 0.0323
_refine_ls_shift/su_max 0.000
_refine_ls_shift/su_mean 0.000
_refine_ls_structure_factor_coef Fsqd
_refine_ls_weighting_details 'calc w=1/[\s^2^(Fo^2^)+(0.0527P)^2^+0.1716P] where P=(Fo^2^+2Fc^2^)/3'
_refine_ls_weighting_scheme calc
_refine_ls_wR_factor_gt 0.0792
_refine_ls_wR_factor_ref 0.0859
_reflns_number_gt 4371
_reflns_number_total 4952
_reflns_threshold_expression >2sigma(I)
_cod_data_source_file b208535f.txt
_cod_data_source_block ic8148
_cod_depositor_comments
;
The following automatic conversions were performed:
'_symmetry_cell_setting' value 'Triclinic' changed to 'triclinic'
according to '/home/saulius/struct/CIF-dictionaries/cif_core.dic'
dictionary named 'cif_core.dic' version 2.4.1 from 2010-06-29.

Automatic conversion script
Id: cif_fix_enum 1527 2010-12-29 10:47:43Z saulius 

The following automatic conversions were performed:

'_exptl_crystal_density_meas' value 'not_measured' was changed to '?'
- the value is perceived as not measured.

Automatic conversion script
Id: cif_fix_values 3008 2015-01-20 13:52:24Z robertas 
;
_cod_original_sg_symbol_H-M P-1
_cod_database_code 7204520

loop_
_symmetry_equiv_pos_as_xyz
'x, y, z'
'-x, -y, -z'

loop_
_atom_site_label
_atom_site_type_symbol
_atom_site_fract_x
_atom_site_fract_y
_atom_site_fract_z
_atom_site_U_iso_or_equiv
_atom_site_adp_type
_atom_site_occupancy
_atom_site_symmetry_multiplicity
_atom_site_calc_flag
_atom_site_refinement_flags
_atom_site_disorder_assembly
_atom_site_disorder_group
Pd Pd 0.44844(2) 0.471652(19) 0.199105(13) 0.02297(9) Uani 1 1 d . . .
O1 O 0.6092(2) 0.5884(2) 0.12661(14) 0.0305(4) Uani 1 1 d . . .
O2 O 0.2787(2) 0.36010(19) 0.26576(14) 0.0291(4) Uani 1 1 d . . .
O3 O 0.7012(2) 0.0660(2) 0.33489(15) 0.0384(5) Uani 1 1 d . . .
O4 O 0.5345(3) 0.6844(2) 0.41019(16) 0.0439(5) Uani 1 1 d . . .
N1 N 0.5487(2) 0.2850(2) 0.15908(16) 0.0243(4) Uani 1 1 d . . .
N2 N 0.3518(2) 0.6575(2) 0.24066(15) 0.0240(4) Uani 1 1 d . . .
C1 C 0.8044(3) 0.6656(3) 0.0127(2) 0.0309(6) Uani 1 1 d . . .
C2 C 0.7035(3) 0.5459(3) 0.06197(19) 0.0266(5) Uani 1 1 d . . .
C3 C 0.7262(3) 0.4147(3) 0.03714(19) 0.0277(5) Uani 1 1 d . . .
H3A H 0.7934 0.4069 -0.0186 0.033 Uiso 1 1 calc R . .
C4 C 0.6557(3) 0.2878(3) 0.08930(19) 0.0251(5) Uani 1 1 d . . .
C5 C 0.7190(3) 0.1462(3) 0.0562(2) 0.0306(5) Uani 1 1 d . . .
C6 C 0.0260(3) 0.3203(3) 0.3200(2) 0.0347(6) Uani 1 1 d . . .
C7 C 0.1461(3) 0.4265(3) 0.28561(19) 0.0270(5) Uani 1 1 d . A .
C8 C 0.1035(3) 0.5720(3) 0.2828(2) 0.0300(5) Uani 1 1 d . . .
H8A H -0.0031 0.6046 0.2923 0.036 Uiso 1 1 calc R A .
C9 C 0.2073(3) 0.6790(3) 0.26673(19) 0.0267(5) Uani 1 1 d . A .
C10 C 0.1331(3) 0.8295(3) 0.2839(2) 0.0346(6) Uani 1 1 d . . .
C11 C 0.4941(3) 0.1441(3) 0.2180(2) 0.0289(5) Uani 1 1 d . . .
H11A H 0.5394 0.0625 0.1882 0.035 Uiso 1 1 calc R . .
H11B H 0.3802 0.1547 0.2134 0.035 Uiso 1 1 calc R . .
C12 C 0.5389(3) 0.1047(3) 0.3282(2) 0.0322(6) Uani 1 1 d . . .
H12A H 0.5055 0.1906 0.3563 0.039 Uiso 1 1 calc R . .
H12B H 0.4876 0.0200 0.3681 0.039 Uiso 1 1 calc R . .
C13 C 0.7497(4) 0.0372(4) 0.4358(2) 0.0497(8) Uani 1 1 d . . .
H13A H 0.8629 0.0237 0.4374 0.074 Uiso 1 1 calc R . .
H13B H 0.7122 -0.0533 0.4775 0.074 Uiso 1 1 calc R . .
H13C H 0.7078 0.1214 0.4627 0.074 Uiso 1 1 calc R . .
C14 C 0.4578(3) 0.7679(3) 0.2377(2) 0.0309(6) Uani 1 1 d . . .
H14A H 0.3991 0.8551 0.2563 0.037 Uiso 1 1 calc R . .
H14B H 0.4985 0.8026 0.1677 0.037 Uiso 1 1 calc R . .
C15 C 0.5915(3) 0.7034(3) 0.3093(2) 0.0339(6) Uani 1 1 d . . .
H15A H 0.6400 0.6064 0.2997 0.041 Uiso 1 1 calc R . .
H15B H 0.6706 0.7714 0.2954 0.041 Uiso 1 1 calc R . .
C16 C 0.6511(5) 0.6122(4) 0.4817(3) 0.0589(9) Uani 1 1 d . . .
H16A H 0.6083 0.6016 0.5505 0.088 Uiso 1 1 calc R . .
H16B H 0.7364 0.6714 0.4715 0.088 Uiso 1 1 calc R . .
H16C H 0.6895 0.5136 0.4727 0.088 Uiso 1 1 calc R . .
F1 F 0.7200(2) 0.79704(18) -0.02432(15) 0.0454(4) Uani 1 1 d . . .
F2 F 0.9000(2) 0.6805(2) 0.07995(14) 0.0477(5) Uani 1 1 d . . .
F3 F 0.8920(2) 0.63466(19) -0.06388(13) 0.0428(4) Uani 1 1 d . . .
F4 F 0.8198(2) 0.17279(19) -0.02038(13) 0.0426(4) Uani 1 1 d . . .
F5 F 0.7899(2) 0.03867(18) 0.13076(13) 0.0413(4) Uani 1 1 d . . .
F6 F 0.60530(19) 0.09106(18) 0.02328(13) 0.0399(4) Uani 1 1 d . . .
F7 F 0.0411(15) 0.2170(14) 0.2733(9) 0.093(5) Uani 0.50 1 d P A 1
F8 F 0.0353(17) 0.2582(16) 0.4164(8) 0.102(5) Uani 0.50 1 d P A 1
F9 F -0.1163(10) 0.3839(10) 0.3049(10) 0.090(5) Uani 0.50 1 d P A 1
F7' F 0.0691(13) 0.1934(12) 0.3078(12) 0.109(6) Uani 0.50 1 d P A 2
F8' F -0.0037(17) 0.2970(16) 0.4147(7) 0.100(5) Uani 0.50 1 d P A 2
F9' F -0.1014(11) 0.3724(12) 0.2750(9) 0.096(4) Uani 0.50 1 d P A 2
F10 F -0.0178(2) 0.8360(2) 0.29950(17) 0.0520(5) Uani 1 1 d . A .
F11 F 0.1921(2) 0.85408(19) 0.36456(13) 0.0446(4) Uani 1 1 d . A .
F12 F 0.1551(2) 0.94275(17) 0.20387(13) 0.0440(4) Uani 1 1 d . A .

loop_
_atom_site_aniso_label
_atom_site_aniso_U_11
_atom_site_aniso_U_22
_atom_site_aniso_U_33
_atom_site_aniso_U_23
_atom_site_aniso_U_13
_atom_site_aniso_U_12
Pd 0.02307(12) 0.01983(12) 0.02697(12) -0.00782(7) 0.00231(8) -0.00423(7)
O1 0.0317(10) 0.0269(9) 0.0367(10) -0.0137(8) 0.0078(8) -0.0096(7)
O2 0.0260(9) 0.0229(9) 0.0380(10) -0.0086(7) 0.0071(8) -0.0041(7)
O3 0.0348(11) 0.0451(12) 0.0326(10) -0.0087(9) 0.0021(8) -0.0013(9)
O4 0.0467(13) 0.0532(13) 0.0345(11) -0.0166(10) -0.0037(9) -0.0057(10)
N1 0.0247(10) 0.0217(10) 0.0278(10) -0.0085(8) 0.0001(8) -0.0041(8)
N2 0.0284(11) 0.0184(9) 0.0257(10) -0.0068(8) -0.0010(8) -0.0032(8)
C1 0.0259(13) 0.0304(13) 0.0361(14) -0.0076(11) 0.0001(11) -0.0060(10)
C2 0.0220(11) 0.0291(13) 0.0277(12) -0.0054(10) -0.0035(10) -0.0036(9)
C3 0.0230(12) 0.0319(13) 0.0291(12) -0.0097(10) 0.0014(10) -0.0042(10)
C4 0.0232(11) 0.0261(12) 0.0268(12) -0.0094(10) -0.0024(10) -0.0008(9)
C5 0.0303(13) 0.0300(13) 0.0324(13) -0.0107(11) 0.0008(11) -0.0029(10)
C6 0.0275(13) 0.0344(15) 0.0403(15) -0.0077(12) 0.0036(12) -0.0048(11)
C7 0.0250(12) 0.0281(13) 0.0284(12) -0.0084(10) -0.0004(10) -0.0044(10)
C8 0.0231(12) 0.0302(13) 0.0359(14) -0.0090(11) 0.0000(11) -0.0009(10)
C9 0.0304(13) 0.0229(12) 0.0270(12) -0.0090(10) -0.0026(10) 0.0007(10)
C10 0.0334(14) 0.0321(14) 0.0400(15) -0.0153(12) 0.0000(12) 0.0002(11)
C11 0.0317(13) 0.0206(12) 0.0364(14) -0.0103(10) 0.0052(11) -0.0070(10)
C12 0.0341(14) 0.0273(13) 0.0343(14) -0.0081(11) 0.0091(11) -0.0053(10)
C13 0.0470(18) 0.060(2) 0.0388(17) -0.0083(15) -0.0037(15) -0.0064(16)
C14 0.0343(14) 0.0224(12) 0.0378(14) -0.0102(11) 0.0035(12) -0.0076(10)
C15 0.0319(14) 0.0353(14) 0.0403(15) -0.0178(12) 0.0031(12) -0.0101(11)
C16 0.064(2) 0.068(2) 0.048(2) -0.0180(18) -0.0181(18) -0.0080(19)
F1 0.0356(9) 0.0284(8) 0.0632(12) 0.0011(8) 0.0053(8) -0.0040(7)
F2 0.0431(10) 0.0583(12) 0.0469(10) -0.0112(9) -0.0044(8) -0.0275(9)
F3 0.0398(9) 0.0429(10) 0.0456(10) -0.0116(8) 0.0182(8) -0.0135(7)
F4 0.0465(10) 0.0393(9) 0.0457(10) -0.0208(8) 0.0183(8) -0.0067(8)
F5 0.0447(10) 0.0338(9) 0.0416(9) -0.0118(7) -0.0058(8) 0.0110(7)
F6 0.0399(9) 0.0395(9) 0.0497(10) -0.0269(8) -0.0021(8) -0.0062(7)
F7 0.118(9) 0.099(9) 0.108(5) -0.080(6) 0.073(5) -0.085(7)
F8 0.085(6) 0.126(8) 0.066(7) 0.056(6) -0.037(5) -0.072(5)
F9 0.019(3) 0.032(3) 0.211(13) -0.026(5) 0.014(5) 0.001(2)
F7' 0.052(4) 0.029(3) 0.250(16) -0.052(6) 0.073(7) -0.019(2)
F8' 0.139(11) 0.143(10) 0.051(6) -0.042(7) 0.046(6) -0.110(8)
F9' 0.060(6) 0.099(8) 0.104(5) 0.046(5) -0.053(5) -0.054(5)
F10 0.0328(9) 0.0421(10) 0.0845(14) -0.0302(10) 0.0049(9) 0.0065(8)
F11 0.0532(11) 0.0430(10) 0.0433(10) -0.0257(8) -0.0013(8) 0.0022(8)
F12 0.0582(11) 0.0236(8) 0.0458(10) -0.0072(7) -0.0043(8) 0.0056(7)

loop_
_atom_type_symbol
_atom_type_description
_atom_type_scat_dispersion_real
_atom_type_scat_dispersion_imag
_atom_type_scat_source
C C 0.0033 0.0016 'International Tables Vol C Tables 4.2.6.8 and 6.1.1.4'
H H 0.0000 0.0000 'International Tables Vol C Tables 4.2.6.8 and 6.1.1.4'
N N 0.0061 0.0033 'International Tables Vol C Tables 4.2.6.8 and 6.1.1.4'
O O 0.0106 0.0060 'International Tables Vol C Tables 4.2.6.8 and 6.1.1.4'
F F 0.0171 0.0103 'International Tables Vol C Tables 4.2.6.8 and 6.1.1.4'
Pd Pd -0.9988 1.0072 'International Tables Vol C Tables 4.2.6.8 and 6.1.1.4'

loop_
_geom_angle_atom_site_label_1
_geom_angle_atom_site_label_2
_geom_angle_atom_site_label_3
_geom_angle
_geom_angle_site_symmetry_1
_geom_angle_site_symmetry_3
_geom_angle_publ_flag
O1 Pd O2 176.81(7) . . ?
O1 Pd N2 87.26(8) . . ?
O2 Pd N2 92.02(8) . . ?
O1 Pd N1 92.35(8) . . ?
O2 Pd N1 88.43(8) . . ?
N2 Pd N1 178.96(8) . . ?
C2 O1 Pd 123.03(16) . . ?
C7 O2 Pd 122.02(16) . . ?
C13 O3 C12 110.8(2) . . ?
C16 O4 C15 111.5(3) . . ?
C4 N1 C11 122.0(2) . . ?
C4 N1 Pd 122.80(17) . . ?
C11 N1 Pd 115.20(16) . . ?
C9 N2 C14 122.1(2) . . ?
C9 N2 Pd 122.40(17) . . ?
C14 N2 Pd 115.55(16) . . ?
F1 C1 F2 107.7(2) . . ?
F1 C1 F3 106.9(2) . . ?
F2 C1 F3 106.8(2) . . ?
F1 C1 C2 111.7(2) . . ?
F2 C1 C2 110.5(2) . . ?
F3 C1 C2 113.0(2) . . ?
O1 C2 C3 129.7(2) . . ?
O1 C2 C1 110.5(2) . . ?
C3 C2 C1 119.7(2) . . ?
C2 C3 C4 124.2(2) . . ?
N1 C4 C3 125.5(2) . . ?
N1 C4 C5 120.8(2) . . ?
C3 C4 C5 113.7(2) . . ?
F4 C5 F5 106.9(2) . . ?
F4 C5 F6 105.9(2) . . ?
F5 C5 F6 107.5(2) . . ?
F4 C5 C4 112.2(2) . . ?
F5 C5 C4 112.7(2) . . ?
F6 C5 C4 111.2(2) . . ?
F7' C6 F9' 108.3(9) . . ?
F7' C6 F8' 104.7(9) . . ?
F9' C6 F8' 106.4(9) . . ?
F7' C6 F8 87.1(10) . . ?
F9' C6 F8 123.0(8) . . ?
F8' C6 F8 20.5(12) . . ?
F7' C6 F7 23.5(11) . . ?
F9' C6 F7 88.1(8) . . ?
F8' C6 F7 123.4(9) . . ?
F8 C6 F7 108.5(9) . . ?
F7' C6 F9 121.3(8) . . ?
F9' C6 F9 20.6(9) . . ?
F8' C6 F9 87.1(9) . . ?
F8 C6 F9 105.4(9) . . ?
F7 C6 F9 104.9(8) . . ?
F7' C6 C7 113.7(6) . . ?
F9' C6 C7 111.8(5) . . ?
F8' C6 C7 111.4(6) . . ?
F8 C6 C7 110.5(7) . . ?
F7 C6 C7 112.7(6) . . ?
F9 C6 C7 114.3(5) . . ?
O2 C7 C8 129.1(2) . . ?
O2 C7 C6 112.6(2) . . ?
C8 C7 C6 118.3(2) . . ?
C7 C8 C9 124.6(2) . . ?
N2 C9 C8 125.3(2) . . ?
N2 C9 C10 120.9(2) . . ?
C8 C9 C10 113.8(2) . . ?
F10 C10 F12 106.8(2) . . ?
F10 C10 F11 106.9(2) . . ?
F12 C10 F11 107.6(2) . . ?
F10 C10 C9 112.1(2) . . ?
F12 C10 C9 111.5(2) . . ?
F11 C10 C9 111.5(2) . . ?
N1 C11 C12 111.3(2) . . ?
O3 C12 C11 108.7(2) . . ?
N2 C14 C15 112.1(2) . . ?
O4 C15 C14 108.4(2) . . ?

loop_
_geom_bond_atom_site_label_1
_geom_bond_atom_site_label_2
_geom_bond_distance
_geom_bond_site_symmetry_2
_geom_bond_publ_flag
Pd O1 1.9738(18) . ?
Pd O2 1.9863(17) . ?
Pd N2 2.041(2) . ?
Pd N1 2.047(2) . ?
O1 C2 1.282(3) . ?
O2 C7 1.286(3) . ?
O3 C13 1.411(4) . ?
O3 C12 1.413(3) . ?
O4 C16 1.414(4) . ?
O4 C15 1.417(3) . ?
N1 C4 1.300(3) . ?
N1 C11 1.487(3) . ?
N2 C9 1.297(3) . ?
N2 C14 1.488(3) . ?
C1 F1 1.327(3) . ?
C1 F2 1.327(3) . ?
C1 F3 1.337(3) . ?
C1 C2 1.526(3) . ?
C2 C3 1.357(4) . ?
C3 C4 1.425(3) . ?
C4 C5 1.543(3) . ?
C5 F4 1.328(3) . ?
C5 F5 1.329(3) . ?
C5 F6 1.341(3) . ?
C6 F7' 1.254(9) . ?
C6 F9' 1.268(9) . ?
C6 F8' 1.275(10) . ?
C6 F8 1.291(11) . ?
C6 F7 1.293(10) . ?
C6 F9 1.299(8) . ?
C6 C7 1.529(4) . ?
C7 C8 1.358(4) . ?
C8 C9 1.425(4) . ?
C9 C10 1.544(4) . ?
C10 F10 1.321(3) . ?
C10 F12 1.333(3) . ?
C10 F11 1.336(3) . ?
C11 C12 1.512(4) . ?
C14 C15 1.511(4) . ?

loop_
_cod_changelog_entry_id
_cod_changelog_entry_author
_cod_changelog_entry_date
_cod_changelog_entry_text
1 'Vaitkus, Antanas' 2022-05-06T19:15:00+03:00 'Updated bibliographic information.'
